data_1511480
loop_
_publ_author_name
'Schweitzer, K.'
'Jung, W.'

_publ_section_title
;
 Mg2 Ru5 B4 und Mg5 Ru13 B11, zwei ternaere Magnesium-Ruthenium-boride mit
 Kanalstrukturen
;
_journal_name_full 'Zeitschrift fuer Anorganische und Allgemeine Chemie'
_journal_page_first 127
_journal_page_last 134
_journal_paper_doi 10.1002/zaac.19855301115
_journal_volume 530
_journal_year 1985
_chemical_formula_sum 'B4 Mg2 Ru5'
_chemical_name_systematic 'Mg2 Ru5 B4'
_space_group_IT_number 55
_symmetry_space_group_name_Hall '-P 2 2ab'
_symmetry_space_group_name_H-M 'P b a m'
_cell_angle_alpha 90
_cell_angle_beta 90
_cell_angle_gamma 90
_cell_formula_units_Z 2
_cell_length_a 10
_cell_length_b 8.376
_cell_length_c 2.9542
_cell_volume 247.444
_citation_journal_id_ASTM ZAACAB
_cod_data_source_file boron4-x_110.cif
_cod_data_source_block B4Mg2Ru5
_cod_original_cell_volume 247.4438
_cod_database_code 1511480

loop_
_symmetry_equiv_pos_as_xyz
x,y,z
-x,-y,z
x+1/2,-y+1/2,-z
-x+1/2,y+1/2,-z
-x,-y,-z
x,y,-z
-x-1/2,y-1/2,z
x-1/2,-y-1/2,z

loop_
_atom_site_label
_atom_site_type_symbol
_atom_site_fract_x
_atom_site_fract_y
_atom_site_fract_z
_atom_site_occupancy
_atom_site_U_iso_or_equiv
Mg1 Mg 0.1843 0.3509 0.5 1 0.0
Ru2 Ru 0.5 0 0 1 0.0
B2 B 0.091 0.044 0.5 1 0.0
Ru3 Ru 0.4522 0.3436 0 1 0.0
Ru1 Ru 0.2621 0.6033 0 1 0.0
B1 B 0.397 0.147 0.5 1 0.0
